data_9007436
loop_
_publ_author_name
'Corbridge, D. E. C.'

_publ_section_title
;
 The crystal structure of magnesium phosphite hexahydrate, MgHPO3*6H2O
;
_journal_name_full 'Acta Crystallographica'
_journal_page_first 991
_journal_page_last 994
_journal_paper_doi 10.1107/S0365110X56002886
_journal_volume 9
_journal_year 1956
_chemical_formula_structural MgHPO3(H2O)6
_chemical_formula_sum 'H13 Mg O9 P'
_space_group_IT_number 146
_symmetry_space_group_name_Hall 'R 3'
_symmetry_space_group_name_H-M 'R 3 :H'
_cell_angle_alpha 90
_cell_angle_beta 90
_cell_angle_gamma 120
_cell_formula_units_Z 3
_cell_length_a 8.88
_cell_length_b 8.88
_cell_length_c 9.10
_cell_volume 621.438
_database_code_amcsd 0009194
_exptl_crystal_density_diffrn 1.702
_cod_original_sg_symbol_H-M 'R 3'
_cod_original_formula_sum 'Mg H13 P O9'
_cod_database_code 9007436
_amcsd_formula_title MgHPO3(H2O)6

loop_
_space_group_symop_operation_xyz
x,y,z
2/3+x,1/3+y,1/3+z
1/3+x,2/3+y,2/3+z
-y,x-y,z
2/3-y,1/3+x-y,1/3+z
1/3-y,2/3+x-y,2/3+z
-x+y,-x,z
2/3-x+y,1/3-x,1/3+z
1/3-x+y,2/3-x,2/3+z

loop_
_atom_site_label
_atom_site_fract_x
_atom_site_fract_y
_atom_site_fract_z
_atom_site_type_symbol
_atom_site_attached_hydrogens
Mg 0.00000 0.00000 0.00000 Mg 0
H 0.00000 0.00000 0.65000 H 0
P 0.00000 0.00000 0.48800 P 0
O 0.13000 0.18000 0.43500 O 0
Wat1 0.01000 0.20500 0.88200 O 2
Wat2 0.18300 0.19800 0.14000 O 2

loop_
_cod_changelog_entry_id
_cod_changelog_entry_author
_cod_changelog_entry_date
_cod_changelog_entry_text
1
;cod-tools version 3.8.0
Id: cif_guess_AMCSD_atom_types 9581 2023-05-17 12:35:41Z saulius
;
2023-05-23T09:14:54+03:00
;Derived atom types and hydrogen counts
from atom names that follow the AMCSD naming convention
(Wat == water, O-H == hydroxyl).
;

loop_
_cod_related_entry_id
_cod_related_entry_database
_cod_related_entry_code
1 AMCSD 0009194
